data_1514506
loop_
_publ_author_name
'Li, Meiling'
'Woods, Philip A.'
'Smith, Martin D.'

_publ_section_title
;
 Cation-directed enantioselective synthesis of quaternary-substituted
 indolenines
;
_journal_issue 7
_journal_name_full 'Chemical Science'
_journal_page_first 2907
_journal_paper_doi 10.1039/c3sc50592h
_journal_volume 4
_journal_year 2013
_chemical_absolute_configuration ad
_chemical_compound_source synthesis
_chemical_formula_moiety 'C26 H19 Br1 N2 O2 S1'
_chemical_formula_sum 'C26 H19 Br N2 O2 S'
_chemical_formula_weight 503.42
_chemical_melting_point 'see supporting information'
_space_group_IT_number 19
_symmetry_cell_setting orthorhombic
_symmetry_space_group_name_Hall 'P 2ac 2ab'
_symmetry_space_group_name_H-M 'P 21 21 21'
_atom_sites_solution_hydrogens difmap
_atom_sites_solution_primary direct
_audit_creation_date 15-08-12
_audit_creation_method CRYSTALS_ver_14.23
_cell_angle_alpha 90
_cell_angle_beta 90
_cell_angle_gamma 90
_cell_formula_units_Z 4
_cell_length_a 8.61820(10)
_cell_length_b 12.42540(10)
_cell_length_c 20.8694(2)
_cell_measurement_reflns_used 2909
_cell_measurement_temperature 150
_cell_measurement_theta_max 1
_cell_measurement_theta_min 1
_cell_volume 2234.79(4)
_computing_cell_refinement 'DENZO/SCALEPACK (Otwinowski & Minor, 1997)'
_computing_data_collection 'COLLECT (Nonius, 2001).'
_computing_data_reduction 'DENZO/SCALEPACK (Otwinowski & Minor, 1997)'
_computing_molecular_graphics 'CAMERON (Watkin et al., 1996)'
_computing_publication_material 'CRYSTALS (Betteridge et al., 2003)'
_computing_structure_refinement 'CRYSTALS (Betteridge et al., 2003)'
_computing_structure_solution 'SIR92 (Altomare et al., 1994)'
_diffrn_ambient_temperature 150
_diffrn_measured_fraction_theta_full 0.990
_diffrn_measured_fraction_theta_max 0.989
_diffrn_measurement_device Area
_diffrn_measurement_device_type 'Nonius KappaCCD'
_diffrn_measurement_method \w
_diffrn_radiation_monochromator graphite
_diffrn_radiation_type 'Mo K\a'
_diffrn_radiation_wavelength 0.71073
_diffrn_reflns_av_R_equivalents 0.000
_diffrn_reflns_limit_h_max 11
_diffrn_reflns_limit_h_min -11
_diffrn_reflns_limit_k_max 16
_diffrn_reflns_limit_k_min -16
_diffrn_reflns_limit_l_max 27
_diffrn_reflns_limit_l_min -26
_diffrn_reflns_number 5078
_diffrn_reflns_theta_full 26.954
_diffrn_reflns_theta_max 27.504
_diffrn_reflns_theta_min 5.103
_diffrn_standards_decay_% 'not measured'
_diffrn_standards_number 'not measured'
_exptl_absorpt_coefficient_mu 1.959
_exptl_absorpt_correction_T_max 0.38
_exptl_absorpt_correction_T_min 0.38
_exptl_absorpt_correction_type multi-scan
_exptl_absorpt_process_details 'DENZO/SCALEPACK (Otwinowski & Minor, 1997)'
_exptl_crystal_colour clear_pale_colourless
_exptl_crystal_density_diffrn 1.496
_exptl_crystal_density_meas ?
_exptl_crystal_density_method 'not measured'
_exptl_crystal_description prism
_exptl_crystal_F_000 1024
_exptl_crystal_size_max 1.000
_exptl_crystal_size_mid 0.500
_exptl_crystal_size_min 0.500
_refine_diff_density_max 0.46
_refine_diff_density_min -0.79
_refine_ls_abs_structure_details 'Flack (1983), 2190 Friedel-pairs'
_refine_ls_abs_structure_Flack 0.018(7)
_refine_ls_extinction_method None
_refine_ls_goodness_of_fit_ref 0.9781
_refine_ls_hydrogen_treatment constr
_refine_ls_matrix_type full
_refine_ls_number_parameters 290
_refine_ls_number_reflns 5078
_refine_ls_number_restraints 0
_refine_ls_R_factor_all 0.0522
_refine_ls_R_factor_gt 0.0419
_refine_ls_shift/su_max 0.0003645
_refine_ls_shift/su_mean 0.0000199
_refine_ls_structure_factor_coef Fsqd
_refine_ls_weighting_details
;
Method, part 1, Chebychev polynomial, (Watkin, 1994, Prince, 1982)
[weight] = 1.0/[A~0~*T~0~(x)+A~1~*T~1~(x) ... +A~n-1~]*T~n-1~(x)]
where A~i~ are the Chebychev coefficients listed below and x= Fcalc/Fmax
Method = Robust Weighting (Prince, 1982)
W = [weight] * [1-(deltaF/6*sigmaF)^2^]^2^
A~i~ are:
41.8 70.1 44.8 20.1 5.07
;
_refine_ls_weighting_scheme calc
_refine_ls_wR_factor_all 0.0804
_refine_ls_wR_factor_gt 0.0752
_refine_ls_wR_factor_ref 0.0804
_reflns_limit_h_max 11
_reflns_limit_h_min -11
_reflns_limit_k_max 16
_reflns_limit_k_min 0
_reflns_limit_l_max 27
_reflns_limit_l_min 0
_reflns_number_gt 4362
_reflns_number_total 5078
_reflns_threshold_expression I>2.0\s(I)
_oxford_diffrn_Wilson_B_factor 3.50
_oxford_diffrn_Wilson_scale 9.30
_oxford_refine_ls_r_factor_ref 0.0522
_oxford_refine_ls_scale 0.3364(3)
_oxford_reflns_number_all 5078
_oxford_reflns_threshold_expression_ref I>-3.0\s(I)
_oxford_structure_analysis_title 024RWD12
_cod_data_source_file c3sc50592h.txt
_cod_data_source_block publication_text
_cod_depositor_comments
;
The following automatic conversions were performed:

'_symmetry_cell_setting' value 'Orthorhombic' changed to
'orthorhombic' according to
/usr/data/users/saulius/automatic-downloads/retrospective/RSC/lib/dictionaries/cif_core.dic
dictionary named 'cif_core.dic' version 2.4.2 from
2011-04-26.

'_atom_sites_solution_primary' value 'Direct' changed to
'direct' according to
/usr/data/users/saulius/automatic-downloads/retrospective/RSC/lib/dictionaries/cif_core.dic
dictionary named 'cif_core.dic' version 2.4.2 from 2011-04-26.

Automatic conversion script
Id: cif_fix_values 2281 2013-09-26 08:29:07Z andrius 

The following automatic conversions were performed:

'_exptl_crystal_density_meas' value 'not measured' was changed to '?'
- the value is perceived as not measured.

Automatic conversion script
Id: cif_fix_values 3008 2015-01-20 13:52:24Z robertas 
;
_cod_original_sg_symbol_H-M 'P 21 21 21 '
_cod_original_formula_sum 'C26 H19 Br1 N2 O2 S1'
_cod_database_code 1514506

loop_
_symmetry_equiv_pos_as_xyz
x,y,z
x+1/2,-y+1/2,-z
-x,y+1/2,-z+1/2
-x+1/2,-y,z+1/2

loop_
_atom_site_label
_atom_site_type_symbol
_atom_site_fract_x
_atom_site_fract_y
_atom_site_fract_z
_atom_site_U_iso_or_equiv
_atom_site_occupancy
_atom_site_adp_type
_atom_site_refinement_flags_posn
Br1 Br 0.19239(4) 0.65088(4) 0.116128(15) 0.0635 1.0000 Uani .
C2 C 0.3013(3) 0.6156(2) 0.19193(13) 0.0395 1.0000 Uani .
C3 C 0.3952(3) 0.5255(3) 0.19324(13) 0.0400 1.0000 Uani .
C4 C 0.4781(3) 0.5022(2) 0.24803(13) 0.0355 1.0000 Uani .
C5 C 0.4652(3) 0.5686(2) 0.30123(12) 0.0326 1.0000 Uani .
S6 S 0.57548(7) 0.54161(6) 0.37093(3) 0.0380 1.0000 Uani .
O7 O 0.7029(2) 0.47426(19) 0.35285(10) 0.0508 1.0000 Uani .
O8 O 0.6019(2) 0.64207(18) 0.40219(9) 0.0463 1.0000 Uani .
N9 N 0.4700(2) 0.4694(2) 0.42009(10) 0.0342 1.0000 Uani .
C10 C 0.4448(3) 0.3540(2) 0.40791(12) 0.0355 1.0000 Uani .
C11 C 0.2643(3) 0.3401(2) 0.40512(11) 0.0282 1.0000 Uani .
C12 C 0.2031(3) 0.33311(19) 0.33618(10) 0.0266 1.0000 Uani .
C13 C 0.0979(3) 0.4043(2) 0.31197(11) 0.0267 1.0000 Uani .
C14 C 0.0446(3) 0.3947(2) 0.24790(12) 0.0281 1.0000 Uani .
C15 C -0.0654(3) 0.4675(3) 0.22175(13) 0.0410 1.0000 Uani .
C16 C -0.1150(4) 0.4543(4) 0.15975(14) 0.0558 1.0000 Uani .
C17 C -0.0584(3) 0.3715(3) 0.12166(13) 0.0530 1.0000 Uani .
C18 C 0.0472(4) 0.3008(3) 0.14543(13) 0.0463 1.0000 Uani .
C19 C 0.1006(3) 0.3104(2) 0.20894(12) 0.0311 1.0000 Uani .
C20 C 0.2103(4) 0.2388(2) 0.23564(13) 0.0414 1.0000 Uani .
C21 C 0.2612(3) 0.2490(2) 0.29689(13) 0.0373 1.0000 Uani .
C22 C 0.2104(3) 0.4387(2) 0.44205(10) 0.0286 1.0000 Uani .
C23 C 0.3292(3) 0.5124(2) 0.44771(11) 0.0298 1.0000 Uani .
C24 C 0.3089(3) 0.6084(2) 0.47896(12) 0.0367 1.0000 Uani .
C25 C 0.1639(3) 0.6301(2) 0.50412(12) 0.0384 1.0000 Uani .
C26 C 0.0412(3) 0.5589(2) 0.49871(11) 0.0328 1.0000 Uani .
C27 C 0.0649(3) 0.4609(2) 0.46741(11) 0.0302 1.0000 Uani .
C28 C -0.1159(3) 0.5856(3) 0.52620(15) 0.0426 1.0000 Uani .
C29 C 0.2210(3) 0.2396(2) 0.43966(12) 0.0335 1.0000 Uani .
N30 N 0.1864(3) 0.1628(2) 0.46534(11) 0.0482 1.0000 Uani .
C31 C 0.3680(3) 0.6568(3) 0.29989(13) 0.0393 1.0000 Uani .
C32 C 0.2849(3) 0.6811(2) 0.24482(14) 0.0429 1.0000 Uani .
H31 H 0.4015 0.4810 0.1573 0.0413 1.0000 Uiso R
H41 H 0.5439 0.4421 0.2496 0.0406 1.0000 Uiso R
H101 H 0.4888 0.3085 0.4419 0.0420 1.0000 Uiso R
H102 H 0.4906 0.3325 0.3672 0.0419 1.0000 Uiso R
H131 H 0.0603 0.4605 0.3375 0.0318 1.0000 Uiso R
H151 H -0.1051 0.5226 0.2476 0.0516 1.0000 Uiso R
H161 H -0.1879 0.5032 0.1428 0.0630 1.0000 Uiso R
H171 H -0.0921 0.3632 0.0796 0.0669 1.0000 Uiso R
H181 H 0.0850 0.2445 0.1193 0.0509 1.0000 Uiso R
H201 H 0.2498 0.1832 0.2105 0.0485 1.0000 Uiso R
H211 H 0.3345 0.2004 0.3138 0.0444 1.0000 Uiso R
H241 H 0.3920 0.6565 0.4831 0.0440 1.0000 Uiso R
H251 H 0.1467 0.6962 0.5260 0.0432 1.0000 Uiso R
H271 H -0.0155 0.4103 0.4638 0.0376 1.0000 Uiso R
H283 H -0.1726 0.5211 0.5347 0.0614 1.0000 Uiso R
H281 H -0.1046 0.6245 0.5653 0.0611 1.0000 Uiso R
H282 H -0.1745 0.6281 0.4965 0.0611 1.0000 Uiso R
H311 H 0.3618 0.7005 0.3367 0.0437 1.0000 Uiso R
H321 H 0.2172 0.7399 0.2441 0.0492 1.0000 Uiso R

loop_
_atom_site_aniso_label
_atom_site_aniso_U_11
_atom_site_aniso_U_22
_atom_site_aniso_U_33
_atom_site_aniso_U_23
_atom_site_aniso_U_13
_atom_site_aniso_U_12
Br1 0.05539(19) 0.0936(3) 0.04144(15) 0.01414(18) -0.01344(14) -0.00183(18)
C2 0.0336(13) 0.0519(17) 0.0330(12) 0.0057(11) -0.0016(12) -0.0090(13)
C3 0.0429(15) 0.0453(17) 0.0319(12) -0.0036(12) 0.0031(11) -0.0071(13)
C4 0.0356(13) 0.0337(14) 0.0370(13) 0.0007(11) 0.0039(11) 0.0026(11)
C5 0.0254(12) 0.0406(15) 0.0318(12) 0.0046(11) 0.0026(9) -0.0031(11)
S6 0.0241(3) 0.0581(4) 0.0319(3) 0.0068(3) 0.0016(2) -0.0058(3)
O7 0.0234(9) 0.0811(15) 0.0478(11) 0.0179(11) 0.0078(8) 0.0060(10)
O8 0.0429(10) 0.0604(13) 0.0358(9) -0.0006(10) -0.0006(8) -0.0234(10)
N9 0.0256(10) 0.0452(13) 0.0318(11) 0.0039(10) 0.0016(8) 0.0001(9)
C10 0.0272(12) 0.0431(15) 0.0362(12) 0.0070(12) -0.0011(9) 0.0060(12)
C11 0.0275(11) 0.0318(13) 0.0253(9) 0.0030(10) 0.0025(8) 0.0039(10)
C12 0.0268(11) 0.0291(13) 0.0240(9) 0.0002(9) 0.0041(9) 0.0021(11)
C13 0.0242(12) 0.0284(12) 0.0275(11) -0.0005(10) 0.0020(9) 0.0017(10)
C14 0.0211(11) 0.0344(13) 0.0288(11) 0.0000(10) 0.0004(9) -0.0011(10)
C15 0.0383(14) 0.0518(18) 0.0329(13) 0.0020(12) -0.0028(11) 0.0162(14)
C16 0.0409(16) 0.091(3) 0.0353(14) 0.0048(17) -0.0051(12) 0.0241(17)
C17 0.0370(14) 0.094(2) 0.0277(12) -0.0035(15) -0.0052(11) 0.0072(15)
C18 0.0425(15) 0.066(2) 0.0299(13) -0.0143(13) 0.0019(11) 0.0015(15)
C19 0.0295(12) 0.0339(14) 0.0298(12) -0.0045(10) 0.0038(9) -0.0019(10)
C20 0.0500(17) 0.0403(16) 0.0339(13) -0.0063(11) 0.0083(12) 0.0147(14)
C21 0.0443(15) 0.0347(15) 0.0330(13) 0.0016(11) 0.0048(11) 0.0189(12)
C22 0.0305(12) 0.0354(14) 0.0197(10) 0.0004(9) -0.0011(9) 0.0019(11)
C23 0.0257(12) 0.0392(15) 0.0246(10) 0.0006(10) 0.0021(9) -0.0003(10)
C24 0.0348(13) 0.0438(15) 0.0314(11) -0.0004(10) 0.0017(11) -0.0076(13)
C25 0.0408(15) 0.0409(16) 0.0334(12) -0.0063(11) 0.0045(10) -0.0028(12)
C26 0.0327(13) 0.0376(14) 0.0280(12) -0.0027(11) 0.0058(9) -0.0014(11)
C27 0.0299(12) 0.0336(13) 0.0271(11) -0.0023(11) 0.0042(9) -0.0031(11)
C28 0.0392(16) 0.0451(17) 0.0433(15) -0.0074(13) 0.0123(12) 0.0014(12)
C29 0.0332(13) 0.0400(16) 0.0272(12) 0.0056(11) 0.0062(10) 0.0042(12)
N30 0.0558(14) 0.0480(15) 0.0408(11) 0.0098(12) 0.0097(11) 0.0036(14)
C31 0.0361(13) 0.0464(17) 0.0354(13) -0.0047(13) 0.0036(10) 0.0022(12)
C32 0.0371(15) 0.0447(17) 0.0468(15) 0.0023(12) 0.0021(12) 0.0056(12)

loop_
_atom_type_symbol
_atom_type_scat_dispersion_real
_atom_type_scat_dispersion_imag
_atom_type_scat_Cromer_Mann_a1
_atom_type_scat_Cromer_Mann_b1
_atom_type_scat_Cromer_Mann_a2
_atom_type_scat_Cromer_Mann_b2
_atom_type_scat_Cromer_Mann_a3
_atom_type_scat_Cromer_Mann_b3
_atom_type_scat_Cromer_Mann_a4
_atom_type_scat_Cromer_Mann_b4
_atom_type_scat_Cromer_Mann_c
_atom_type_scat_source
C 0.0033 0.0016 2.3100 20.8439 1.0200 10.2075 1.5886 0.5687 0.8650 51.6512 0.2156 'International Tables Vol C 4.2.6.8 and 6.1.1.4'
H 0.0000 0.0000 0.4930 10.5109 0.3229 26.1257 0.1402 3.1424 0.0408 57.7998 0.0030 'International Tables Vol C 4.2.6.8 and 6.1.1.4'
O 0.0106 0.0060 3.0485 13.2771 2.2868 5.7011 1.5463 0.3239 0.8670 32.9089 0.2508 'International Tables Vol C 4.2.6.8 and 6.1.1.4'
N 0.0061 0.0033 12.2126 0.0057 3.1322 9.8933 2.0125 28.9975 1.1663 0.5826 -11.5290 'International Tables Vol C 4.2.6.8 and 6.1.1.4'
Br -0.2901 2.4595 17.1789 2.1723 5.2358 16.5796 5.6377 0.2609 3.9851 41.4328 2.9557 'International Tables Vol C 4.2.6.8 and 6.1.1.4'
S 0.1246 0.1234 6.9053 1.4679 5.2034 22.2151 1.4379 0.2536 1.5863 56.1720 0.8669 'International Tables Vol C 4.2.6.8 and 6.1.1.4'

loop_
_geom_angle_atom_site_label_1
_geom_angle_atom_site_label_2
_geom_angle_atom_site_label_3
_geom_angle
_geom_angle_publ_flag
Br1 C2 C3 119.7(2) yes
Br1 C2 C32 118.8(2) yes
C3 C2 C32 121.5(3) yes
C2 C3 C4 119.3(3) yes
C2 C3 H31 119.9 no
C4 C3 H31 120.8 no
C3 C4 C5 119.8(3) yes
C3 C4 H41 120.6 no
C5 C4 H41 119.5 no
C4 C5 S6 120.1(2) yes
C4 C5 C31 120.3(2) yes
S6 C5 C31 119.5(2) yes
C5 S6 O7 107.83(12) yes
C5 S6 O8 107.20(13) yes
O7 S6 O8 120.64(13) yes
C5 S6 N9 108.68(11) yes
O7 S6 N9 105.69(13) yes
O8 S6 N9 106.35(12) yes
S6 N9 C10 120.47(17) yes
S6 N9 C23 120.83(19) yes
C10 N9 C23 107.81(19) yes
N9 C10 C11 105.1(2) yes
N9 C10 H101 112.3 no
C11 C10 H101 110.3 no
N9 C10 H102 111.0 no
C11 C10 H102 109.8 no
H101 C10 H102 108.4 no
C10 C11 C12 112.47(19) yes
C10 C11 C22 101.3(2) yes
C12 C11 C22 114.6(2) yes
C10 C11 C29 108.9(2) yes
C12 C11 C29 108.7(2) yes
C22 C11 C29 110.74(19) yes
C11 C12 C13 122.6(2) yes
C11 C12 C21 117.5(2) yes
C13 C12 C21 119.9(2) yes
C12 C13 C14 120.7(2) yes
C12 C13 H131 120.2 no
C14 C13 H131 119.1 no
C13 C14 C15 121.7(2) yes
C13 C14 C19 119.7(2) yes
C15 C14 C19 118.7(2) yes
C14 C15 C16 119.6(3) yes
C14 C15 H151 119.2 no
C16 C15 H151 121.1 no
C15 C16 C17 121.3(3) yes
C15 C16 H161 119.0 no
C17 C16 H161 119.7 no
C16 C17 C18 120.3(3) yes
C16 C17 H171 120.8 no
C18 C17 H171 118.8 no
C17 C18 C19 120.5(3) yes
C17 C18 H181 119.9 no
C19 C18 H181 119.6 no
C14 C19 C18 119.6(3) yes
C14 C19 C20 118.0(2) yes
C18 C19 C20 122.5(3) yes
C19 C20 C21 122.0(2) yes
C19 C20 H201 119.3 no
C21 C20 H201 118.8 no
C12 C21 C20 119.9(2) yes
C12 C21 H211 119.4 no
C20 C21 H211 120.7 no
C11 C22 C23 110.6(2) yes
C11 C22 C27 129.0(2) yes
C23 C22 C27 120.4(2) yes
N9 C23 C22 110.0(2) yes
N9 C23 C24 128.2(2) yes
C22 C23 C24 121.6(2) yes
C23 C24 C25 117.8(3) yes
C23 C24 H241 120.1 no
C25 C24 H241 122.1 no
C24 C25 C26 122.4(3) yes
C24 C25 H251 119.5 no
C26 C25 H251 118.1 no
C25 C26 C27 118.9(2) yes
C25 C26 C28 121.0(2) yes
C27 C26 C28 120.1(2) yes
C26 C27 C22 118.9(2) yes
C26 C27 H271 120.9 no
C22 C27 H271 120.2 no
C26 C28 H283 110.2 no
C26 C28 H281 110.2 no
H283 C28 H281 108.5 no
C26 C28 H282 110.4 no
H283 C28 H282 108.2 no
H281 C28 H282 109.2 no
C11 C29 N30 179.0(3) yes
C5 C31 C32 120.2(3) yes
C5 C31 H311 118.4 no
C32 C31 H311 121.4 no
C31 C32 C2 118.8(3) yes
C31 C32 H321 120.4 no
C2 C32 H321 120.8 no

loop_
_geom_bond_atom_site_label_1
_geom_bond_atom_site_label_2
_geom_bond_distance
_geom_bond_publ_flag
Br1 C2 1.891(3) yes
C2 C3 1.382(4) yes
C2 C32 1.379(4) yes
C3 C4 1.379(4) yes
C3 H31 0.934 no
C4 C5 1.387(4) yes
C4 H41 0.939 no
C5 S6 1.770(3) yes
C5 C31 1.380(4) yes
S6 O7 1.431(2) yes
S6 O8 1.427(2) yes
S6 N9 1.639(2) yes
N9 C10 1.472(4) yes
N9 C23 1.446(3) yes
C10 C11 1.567(3) yes
C10 H101 0.983 no
C10 H102 0.974 no
C11 C12 1.535(3) yes
C11 C22 1.520(4) yes
C11 C29 1.490(4) yes
C12 C13 1.364(3) yes
C12 C21 1.419(4) yes
C13 C14 1.419(3) yes
C13 H131 0.936 no
C14 C15 1.420(4) yes
C14 C19 1.411(4) yes
C15 C16 1.372(4) yes
C15 H151 0.936 no
C16 C17 1.389(5) yes
C16 H161 0.943 no
C17 C18 1.358(4) yes
C17 H171 0.930 no
C18 C19 1.408(4) yes
C18 H181 0.946 no
C19 C20 1.412(4) yes
C20 C21 1.358(4) yes
C20 H201 0.932 no
C21 H211 0.943 no
C22 C23 1.379(3) yes
C22 C27 1.389(3) yes
C23 C24 1.370(4) yes
C24 C25 1.382(4) yes
C24 H241 0.936 no
C25 C26 1.383(4) yes
C25 H251 0.952 no
C26 C27 1.397(4) yes
C26 C28 1.507(4) yes
C27 H271 0.939 no
C28 H283 0.955 no
C28 H281 0.954 no
C28 H282 0.958 no
C29 N30 1.134(4) yes
C31 C32 1.388(4) yes
C31 H311 0.941 no
C32 H321 0.935 no

loop_
_geom_hbond_atom_site_label_D
_geom_hbond_atom_site_label_H
_geom_hbond_atom_site_label_A
_geom_hbond_site_symmetry_A
_geom_hbond_angle_DHA
_geom_hbond_distance_DH
_geom_hbond_distance_HA
_geom_hbond_distance_DA
_geom_hbond_publ_flag
C25 H251 O8 2_466 172.42(8) 0.952 2.536 3.482(4) yes
C28 H283 N30 2_456 168.72(8) 0.955 2.588 3.530(4) yes
